data_4336702
loop_
_publ_author_name
'Charalampos Triantis'
'Theodoros Tsotakos'
'Charalampos Tsoukalas'
'Marina Sagnou'
'Catherine Raptopoulou'
'Aris Terzis'
'Vassilis Psycharis'
'Maria Pelecanou'
'Ioannis Pirmettis'
'Minas Papadopoulos'

_publ_section_title
;
 Synthesis and Characterization of fac-[M(CO)3(P)(OO)] and
 cis-trans-[M(CO)2(P)2(OO)] Complexes (M = Re,99mTc) with Acetylacetone
 and Curcumin as OO Donor Bidentate Ligands
;
_journal_name_full 'Inorganic Chemistry'
_journal_page_first 12995
_journal_page_last 13003
_journal_paper_doi 10.1021/ic401503b
_journal_volume 52
_journal_year 2013
_chemical_formula_sum 'C76 H74 O10 P2 Re'
_chemical_formula_weight 1395.49
_chemical_name_systematic
;
 ?
;
_space_group_IT_number 15
_symmetry_cell_setting monoclinic
_symmetry_space_group_name_Hall '-I 2ya'
_symmetry_space_group_name_H-M 'I 1 2/a 1'
_atom_sites_solution_hydrogens geom
_atom_sites_solution_primary direct
_atom_sites_solution_secondary difmap
_audit_creation_method SHELXL-97
_cell_angle_alpha 90.00
_cell_angle_beta 112.1270(10)
_cell_angle_gamma 90.00
_cell_formula_units_Z 4
_cell_length_a 26.7881(4)
_cell_length_b 9.14860(10)
_cell_length_c 30.0583(6)
_cell_measurement_reflns_used 22476
_cell_measurement_temperature 160(2)
_cell_measurement_theta_max 71.95
_cell_measurement_theta_min 6.55
_cell_volume 6823.96(19)
_computing_cell_refinement 'CrystalClear, Rigaku MSC, 2005'
_computing_data_collection 'CrystalClear, Rigaku MSC, 2005'
_computing_data_reduction 'CrystalClear, Rigaku MSC, 2005'
_computing_structure_refinement 'SHELXL-97 (Sheldrick, 1997)'
_computing_structure_solution 'SHELXS-97 (Sheldrick, 1997)'
_diffrn_ambient_temperature 160(2)
_diffrn_measured_fraction_theta_full 0.967
_diffrn_measured_fraction_theta_max 0.967
_diffrn_measurement_device_type 'Rigaku R-AXIS SPIDER IPDS'
_diffrn_measurement_method '\q scans'
_diffrn_radiation_monochromator graphite
_diffrn_radiation_source 'fine-focus sealed tube'
_diffrn_radiation_type CuK\a
_diffrn_radiation_wavelength 1.54178
_diffrn_reflns_av_R_equivalents 0.0439
_diffrn_reflns_av_sigmaI/netI 0.0346
_diffrn_reflns_limit_h_max 31
_diffrn_reflns_limit_h_min -31
_diffrn_reflns_limit_k_max 9
_diffrn_reflns_limit_k_min -10
_diffrn_reflns_limit_l_max 35
_diffrn_reflns_limit_l_min -35
_diffrn_reflns_number 24043
_diffrn_reflns_theta_full 65.00
_diffrn_reflns_theta_max 64.99
_diffrn_reflns_theta_min 6.55
_exptl_absorpt_coefficient_mu 4.389
_exptl_absorpt_correction_T_max 1.000
_exptl_absorpt_correction_T_min 0.423
_exptl_absorpt_correction_type empirical
_exptl_absorpt_process_details 'CrystalClear, Rigaku MSC, 2005'
_exptl_crystal_colour red
_exptl_crystal_density_diffrn 1.358
_exptl_crystal_description parallelepiped
_exptl_crystal_F_000 2860
_exptl_crystal_size_max 0.56
_exptl_crystal_size_mid 0.27
_exptl_crystal_size_min 0.12
_refine_diff_density_max 1.427
_refine_diff_density_min -0.636
_refine_diff_density_rms 0.098
_refine_ls_extinction_method none
_refine_ls_goodness_of_fit_ref 1.074
_refine_ls_hydrogen_treatment refall
_refine_ls_matrix_type full
_refine_ls_number_parameters 467
_refine_ls_number_reflns 5619
_refine_ls_number_restraints 0
_refine_ls_restrained_S_all 1.074
_refine_ls_R_factor_all 0.0382
_refine_ls_R_factor_gt 0.0373
_refine_ls_shift/su_max 0.000
_refine_ls_shift/su_mean 0.000
_refine_ls_structure_factor_coef Fsqd
_refine_ls_weighting_details 'calc w=1/[\s^2^(Fo^2^)+(0.0605P)^2^+24.3789P] where P=(Fo^2^+2Fc^2^)/3'
_refine_ls_weighting_scheme calc
_refine_ls_wR_factor_gt 0.1026
_refine_ls_wR_factor_ref 0.1032
_reflns_number_gt 5468
_reflns_number_total 5619
_reflns_threshold_expression >2sigma(I)
_cod_data_source_file ic401503b_si_002_5.cif
_cod_data_source_block compound8
_cod_database_code 4336702

loop_
_symmetry_equiv_pos_as_xyz
'x, y, z'
'-x+1/2, y, -z'
'x+1/2, y+1/2, z+1/2'
'-x+1, y+1/2, -z+1/2'
'-x, -y, -z'
'x-1/2, -y, z'
'-x+1/2, -y+1/2, -z+1/2'
'x, -y+1/2, z+1/2'

loop_
_atom_site_label
_atom_site_type_symbol
_atom_site_fract_x
_atom_site_fract_y
_atom_site_fract_z
_atom_site_U_iso_or_equiv
_atom_site_adp_type
_atom_site_occupancy
_atom_site_symmetry_multiplicity
_atom_site_calc_flag
_atom_site_refinement_flags
_atom_site_disorder_assembly
_atom_site_disorder_group
Re Re -0.2500 0.44771(2) -1.0000 0.02199(10) Uani 1 2 d S . .
P P -0.32245(4) 0.45520(9) -0.97011(4) 0.0277(2) Uani 1 1 d . . .
C1 C -0.38562(17) 0.5433(4) -1.00744(16) 0.0327(9) Uani 1 1 d . . .
C2 C -0.42187(19) 0.6026(6) -0.98887(19) 0.0448(11) Uani 1 1 d . . .
C3 C -0.4704(2) 0.6596(7) -1.0194(2) 0.0586(14) Uani 1 1 d . . .
C4 C -0.4838(2) 0.6577(7) -1.0679(2) 0.0630(15) Uani 1 1 d . . .
C5 C -0.4491(2) 0.5980(8) -1.0871(2) 0.0593(14) Uani 1 1 d . . .
C6 C -0.40007(19) 0.5412(5) -1.05664(18) 0.0424(11) Uani 1 1 d . . .
C7 C -0.34799(16) 0.2790(4) -0.95832(16) 0.0360(9) Uani 1 1 d . . .
C8 C -0.3479(3) 0.1579(6) -0.9856(2) 0.0707(18) Uani 1 1 d . . .
C9 C -0.3720(4) 0.0271(7) -0.9802(3) 0.091(3) Uani 1 1 d . . .
C10 C -0.3952(3) 0.0163(6) -0.9475(3) 0.0671(18) Uani 1 1 d . . .
C11 C -0.3946(2) 0.1324(6) -0.9193(2) 0.0576(14) Uani 1 1 d . . .
C12 C -0.3717(2) 0.2655(6) -0.92466(19) 0.0483(11) Uani 1 1 d . . .
C13 C -0.29918(19) 0.5490(4) -0.91249(17) 0.0368(10) Uani 1 1 d . . .
C14 C -0.2678(2) 0.4729(6) -0.87059(18) 0.0497(12) Uani 1 1 d . . .
C15 C -0.2450(3) 0.5486(8) -0.8277(2) 0.0688(19) Uani 1 1 d . . .
C16 C -0.2517(3) 0.6981(8) -0.8256(2) 0.0686(18) Uani 1 1 d . . .
C17 C -0.2814(3) 0.7729(7) -0.8665(2) 0.0635(15) Uani 1 1 d . . .
C18 C -0.3054(2) 0.6991(5) -0.91000(18) 0.0478(11) Uani 1 1 d . . .
O21 O -0.28712(10) 0.6193(3) -1.04884(9) 0.0271(6) Uani 1 1 d . . .
O22 O -0.42949(15) 1.2504(3) -1.21198(12) 0.0573(9) Uani 1 1 d . . .
O23 O -0.48543(18) 1.0959(5) -1.28850(13) 0.0604(11) Uani 1 1 d . . .
C21 C -0.2500 0.8261(6) -1.0000 0.0333(12) Uani 1 2 d S . .
C22 C -0.28345(15) 0.7575(4) -1.04220(13) 0.0268(8) Uani 1 1 d . . .
C23 C -0.31677(16) 0.8501(4) -1.08231(14) 0.0301(8) Uani 1 1 d . . .
C24 C -0.34752(16) 0.7965(4) -1.12507(14) 0.0298(8) Uani 1 1 d . . .
C25 C -0.38221(16) 0.8779(4) -1.16716(14) 0.0306(8) Uani 1 1 d . . .
C26 C -0.38726(18) 1.0305(5) -1.16696(16) 0.0348(9) Uani 1 1 d . . .
C27 C -0.42118(18) 1.1027(5) -1.20706(16) 0.0393(10) Uani 1 1 d . . .
C28 C -0.45134(19) 1.0239(5) -1.24859(16) 0.0404(10) Uani 1 1 d . . .
C29 C -0.44573(19) 0.8754(5) -1.24977(17) 0.0431(11) Uani 1 1 d . . .
C30 C -0.41155(18) 0.8030(5) -1.20944(16) 0.0374(9) Uani 1 1 d . . .
C31 C -0.4026(3) 1.3388(6) -1.1706(2) 0.0707(19) Uani 1 1 d . . .
O41 O -0.20150(13) 0.2143(3) -0.92366(11) 0.0452(8) Uani 1 1 d . . .
C41 C -0.21924(16) 0.3033(4) -0.95389(15) 0.0312(9) Uani 1 1 d . . .
H23O H -0.486(3) 1.166(7) -1.280(2) 0.06(2) Uiso 1 1 d . . .
H2 H -0.4141(19) 0.597(5) -0.9554(18) 0.037(12) Uiso 1 1 d . . .
H3 H -0.491(3) 0.691(6) -1.008(2) 0.072(19) Uiso 1 1 d . . .
H4 H -0.517(3) 0.704(7) -1.086(2) 0.076(18) Uiso 1 1 d . . .
H5 H -0.457(3) 0.609(7) -1.119(2) 0.08(2) Uiso 1 1 d . . .
H6 H -0.374(2) 0.516(6) -1.0656(18) 0.046(14) Uiso 1 1 d . . .
H8 H -0.326(3) 0.166(8) -1.011(2) 0.10(2) Uiso 1 1 d . . .
H9 H -0.380(3) -0.042(8) -1.005(3) 0.09(3) Uiso 1 1 d . . .
H10 H -0.412(3) -0.065(7) -0.943(2) 0.070(19) Uiso 1 1 d . . .
H11 H -0.409(2) 0.133(6) -0.897(2) 0.060(16) Uiso 1 1 d . . .
H12 H -0.3717(19) 0.348(6) -0.9062(18) 0.045(13) Uiso 1 1 d . . .
H14 H -0.258(2) 0.360(7) -0.875(2) 0.072(18) Uiso 1 1 d . . .
H15 H -0.226(3) 0.506(8) -0.802(3) 0.070(19) Uiso 1 1 d . . .
H16 H -0.231(2) 0.736(7) -0.796(2) 0.067(17) Uiso 1 1 d . . .
H17 H -0.285(2) 0.872(7) -0.868(2) 0.070(19) Uiso 1 1 d . . .
H18 H -0.328(2) 0.764(6) -0.938(2) 0.058(15) Uiso 1 1 d . . .
H21 H -0.2500 0.924(9) -1.0000 0.06(2) Uiso 1 2 d S . .
H23 H -0.3125(19) 0.959(5) -1.0770(17) 0.034(12) Uiso 1 1 d . . .
H24 H -0.347(2) 0.702(6) -1.1297(18) 0.052(14) Uiso 1 1 d . . .
H26 H -0.367(2) 1.091(6) -1.140(2) 0.051(14) Uiso 1 1 d . . .
H29 H -0.464(2) 0.818(6) -1.274(2) 0.054(15) Uiso 1 1 d . . .
H30 H -0.4072(19) 0.704(6) -1.2109(17) 0.046(13) Uiso 1 1 d . . .
H31A H -0.418(3) 1.425(7) -1.180(2) 0.066(18) Uiso 1 1 d . . .
H31B H -0.412(3) 1.305(8) -1.145(3) 0.08(2) Uiso 1 1 d . . .
H31C H -0.360(3) 1.340(8) -1.163(3) 0.09(2) Uiso 1 1 d . . .
C51 C -0.5322(5) 1.2266(14) -1.1182(4) 0.144(4) Uiso 1 1 d . . .
C52 C -0.5027(5) 1.1040(13) -1.1192(4) 0.126(3) Uiso 1 1 d . . .
C53 C -0.5203(4) 0.9918(12) -1.1553(4) 0.107(3) Uiso 1 1 d . . .
C54 C -0.5695(5) 1.0072(13) -1.1900(4) 0.121(3) Uiso 1 1 d . . .
C55 C -0.6037(4) 1.1284(11) -1.1886(4) 0.115(3) Uiso 1 1 d . . .
C56 C -0.5797(5) 1.2329(15) -1.1521(5) 0.142(4) Uiso 1 1 d . . .
C57 C -0.6019(9) 1.366(3) -1.1558(8) 0.130(7) Uiso 0.50 1 d P . .
C58 C -0.4601(10) 1.104(3) -1.0827(8) 0.130(7) Uiso 0.50 1 d P . .
O1E O -0.7695(6) 0.6675(15) -1.2916(5) 0.117(4) Uiso 0.50 1 d P A 1
C1E C -0.7137(7) 0.6146(19) -1.2808(6) 0.087(4) Uiso 0.50 1 d P A 1
C2E C -0.6759(7) 0.680(2) -1.2307(6) 0.102(5) Uiso 0.50 1 d P A 1
O1M O -0.7042(5) 0.7639(14) -1.2185(4) 0.107(3) Uiso 0.50 1 d P . 2
C1M C -0.7312(10) 0.677(2) -1.2643(8) 0.122(6) Uiso 0.50 1 d P . 2

loop_
_atom_site_aniso_label
_atom_site_aniso_U_11
_atom_site_aniso_U_22
_atom_site_aniso_U_33
_atom_site_aniso_U_23
_atom_site_aniso_U_13
_atom_site_aniso_U_12
Re 0.02198(15) 0.01516(14) 0.02584(16) 0.000 0.00558(11) 0.000
P 0.0272(5) 0.0237(5) 0.0319(6) 0.0035(3) 0.0107(5) 0.0011(4)
C1 0.028(2) 0.029(2) 0.041(2) 0.0060(16) 0.012(2) -0.0006(15)
C2 0.040(3) 0.049(3) 0.050(3) 0.008(2) 0.022(2) 0.010(2)
C3 0.040(3) 0.068(4) 0.074(4) 0.010(3) 0.029(3) 0.022(3)
C4 0.033(3) 0.083(4) 0.067(4) 0.023(3) 0.011(3) 0.018(3)
C5 0.035(3) 0.090(4) 0.046(3) 0.012(3) 0.007(2) 0.009(3)
C6 0.027(2) 0.055(3) 0.040(3) 0.0025(19) 0.008(2) 0.0050(19)
C7 0.032(2) 0.028(2) 0.049(2) 0.0106(18) 0.015(2) 0.0018(17)
C8 0.105(5) 0.037(3) 0.100(5) -0.004(3) 0.073(4) -0.017(3)
C9 0.138(7) 0.034(3) 0.140(7) -0.014(4) 0.098(6) -0.027(4)
C10 0.071(4) 0.033(3) 0.117(5) 0.017(3) 0.058(4) -0.003(3)
C11 0.051(3) 0.054(3) 0.083(4) 0.026(3) 0.042(3) 0.007(2)
C12 0.048(3) 0.042(3) 0.064(3) 0.012(2) 0.031(3) 0.001(2)
C13 0.035(2) 0.043(3) 0.035(2) -0.0007(17) 0.016(2) -0.0010(17)
C14 0.047(3) 0.061(3) 0.036(3) 0.005(2) 0.010(2) 0.001(2)
C15 0.067(4) 0.096(6) 0.034(3) 0.003(3) 0.010(3) -0.011(3)
C16 0.070(4) 0.094(5) 0.042(3) -0.024(3) 0.022(3) -0.029(4)
C17 0.075(4) 0.060(4) 0.066(4) -0.026(3) 0.038(3) -0.016(3)
C18 0.055(3) 0.045(3) 0.048(3) -0.008(2) 0.025(2) -0.002(2)
O21 0.0287(14) 0.0186(13) 0.0291(14) 0.0000(10) 0.0053(12) -0.0018(10)
O22 0.070(2) 0.0319(17) 0.0466(19) 0.0065(14) -0.0053(17) 0.0108(16)
O23 0.070(3) 0.051(2) 0.035(2) 0.0034(18) -0.0095(18) 0.018(2)
C21 0.039(3) 0.016(3) 0.040(3) 0.000 0.009(3) 0.000
C22 0.0285(19) 0.0195(18) 0.031(2) 0.0002(15) 0.0092(17) 0.0011(15)
C23 0.033(2) 0.0189(18) 0.034(2) 0.0009(15) 0.0083(18) -0.0009(16)
C24 0.032(2) 0.022(2) 0.033(2) 0.0013(15) 0.0082(18) -0.0002(16)
C25 0.028(2) 0.026(2) 0.034(2) 0.0005(16) 0.0074(18) -0.0004(16)
C26 0.034(2) 0.027(2) 0.034(2) 0.0010(17) 0.002(2) -0.0021(18)
C27 0.040(2) 0.030(2) 0.039(2) 0.0051(18) 0.004(2) 0.0042(19)
C28 0.039(2) 0.043(2) 0.030(2) 0.0036(19) 0.002(2) 0.005(2)
C29 0.042(3) 0.044(3) 0.031(2) -0.009(2) 0.000(2) 0.001(2)
C30 0.041(2) 0.028(2) 0.037(2) -0.0026(17) 0.007(2) 0.0019(19)
C31 0.089(5) 0.025(3) 0.065(4) 0.002(2) -0.008(4) 0.009(3)
O41 0.057(2) 0.0246(15) 0.0418(17) 0.0112(13) 0.0050(15) 0.0100(14)
C41 0.028(2) 0.0190(19) 0.041(2) -0.0059(17) 0.0075(19) 0.0013(16)

loop_
_atom_type_symbol
_atom_type_description
_atom_type_scat_dispersion_real
_atom_type_scat_dispersion_imag
_atom_type_scat_source
C C 0.0181 0.0091 'International Tables Vol C Tables 4.2.6.8 and 6.1.1.4'
H H 0.0000 0.0000 'International Tables Vol C Tables 4.2.6.8 and 6.1.1.4'
O O 0.0492 0.0322 'International Tables Vol C Tables 4.2.6.8 and 6.1.1.4'
P P 0.2955 0.4335 'International Tables Vol C Tables 4.2.6.8 and 6.1.1.4'
Re Re -5.2083 5.8923 'International Tables Vol C Tables 4.2.6.8 and 6.1.1.4'

loop_
_geom_angle_atom_site_label_1
_geom_angle_atom_site_label_2
_geom_angle_atom_site_label_3
_geom_angle
_geom_angle_site_symmetry_1
_geom_angle_site_symmetry_3
C41 Re C41 89.9(2) 2_453 .
C41 Re O21 175.80(13) 2_453 2_453
C41 Re O21 92.82(14) . 2_453
C41 Re O21 92.82(14) 2_453 .
C41 Re O21 175.80(13) . .
O21 Re O21 84.65(14) 2_453 .
C41 Re P 95.97(12) 2_453 .
C41 Re P 86.33(12) . .
O21 Re P 87.40(7) 2_453 .
O21 Re P 90.20(7) . .
C41 Re P 86.33(12) 2_453 2_453
C41 Re P 95.97(12) . 2_453
O21 Re P 90.20(7) 2_453 2_453
O21 Re P 87.40(7) . 2_453
P Re P 176.76(4) . 2_453
C13 P C1 106.4(2) . .
C13 P C7 104.4(2) . .
C1 P C7 100.32(18) . .
C13 P Re 109.31(15) . .
C1 P Re 118.01(14) . .
C7 P Re 117.03(13) . .
C6 C1 C2 118.4(4) . .
C6 C1 P 118.2(3) . .
C2 C1 P 123.2(4) . .
C3 C2 C1 120.2(5) . .
C3 C2 H2 120(3) . .
C1 C2 H2 120(3) . .
C4 C3 C2 120.5(5) . .
C4 C3 H3 121(5) . .
C2 C3 H3 118(5) . .
C3 C4 C5 120.4(5) . .
C3 C4 H4 114(4) . .
C5 C4 H4 125(4) . .
C4 C5 C6 119.5(5) . .
C4 C5 H5 118(4) . .
C6 C5 H5 122(4) . .
C1 C6 C5 121.0(5) . .
C1 C6 H6 114(3) . .
C5 C6 H6 124(4) . .
C8 C7 C12 117.8(4) . .
C8 C7 P 120.4(3) . .
C12 C7 P 121.6(4) . .
C7 C8 C9 121.0(5) . .
C7 C8 H8 118(4) . .
C9 C8 H8 121(4) . .
C10 C9 C8 120.4(6) . .
C10 C9 H9 119(5) . .
C8 C9 H9 118(5) . .
C9 C10 C11 119.9(5) . .
C9 C10 H10 124(4) . .
C11 C10 H10 116(4) . .
C10 C11 C12 120.8(5) . .
C10 C11 H11 124(4) . .
C12 C11 H11 115(4) . .
C7 C12 C11 120.2(5) . .
C7 C12 H12 117(3) . .
C11 C12 H12 122(3) . .
C18 C13 C14 119.0(5) . .
C18 C13 P 120.8(4) . .
C14 C13 P 119.6(4) . .
C15 C14 C13 119.4(6) . .
C15 C14 H14 123(3) . .
C13 C14 H14 117(3) . .
C16 C15 C14 121.1(6) . .
C16 C15 H15 117(5) . .
C14 C15 H15 122(5) . .
C17 C16 C15 119.7(6) . .
C17 C16 H16 127(4) . .
C15 C16 H16 112(4) . .
C16 C17 C18 120.4(6) . .
C16 C17 H17 124(4) . .
C18 C17 H17 116(4) . .
C13 C18 C17 120.5(5) . .
C13 C18 H18 126(3) . .
C17 C18 H18 114(3) . .
C22 O21 Re 129.4(2) . .
C27 O22 C31 117.2(4) . .
C28 O23 H23O 103(5) . .
C22 C21 C22 126.6(5) . 2_453
C22 C21 H21 116.7(3) . .
C22 C21 H21 116.7(2) 2_453 .
O21 C22 C21 124.9(4) . .
O21 C22 C23 117.1(3) . .
C21 C22 C23 118.0(4) . .
C24 C23 C22 122.9(4) . .
C24 C23 H23 121(3) . .
C22 C23 H23 116(3) . .
C23 C24 C25 127.5(4) . .
C23 C24 H24 118(3) . .
C25 C24 H24 114(3) . .
C30 C25 C26 118.0(4) . .
C30 C25 C24 119.6(4) . .
C26 C25 C24 122.3(4) . .
C27 C26 C25 120.5(4) . .
C27 C26 H26 116(3) . .
C25 C26 H26 123(3) . .
O22 C27 C26 126.6(4) . .
O22 C27 C28 113.3(4) . .
C26 C27 C28 120.1(4) . .
C29 C28 O23 119.8(4) . .
C29 C28 C27 120.1(4) . .
O23 C28 C27 120.1(4) . .
C28 C29 C30 119.7(4) . .
C28 C29 H29 125(3) . .
C30 C29 H29 115(4) . .
C29 C30 C25 121.5(4) . .
C29 C30 H30 119(3) . .
C25 C30 H30 119(3) . .
O22 C31 H31A 102(4) . .
O22 C31 H31B 109(4) . .
H31A C31 H31B 109(6) . .
O22 C31 H31C 109(4) . .
H31A C31 H31C 113(6) . .
H31B C31 H31C 114(6) . .
O41 C41 Re 176.7(4) . .
C56 C51 C52 114.8(13) . .
C58 C52 C51 109.0(16) . .
C58 C52 C53 126.2(16) . .
C51 C52 C53 124.7(11) . .
C54 C53 C52 117.2(10) . .
C53 C54 C55 120.2(11) . .
C56 C55 C54 115.6(10) . .
C51 C56 C57 112.2(16) . .
C51 C56 C55 127.2(13) . .
C57 C56 C55 119.5(15) . .
O1E C1E C2E 108.4(14) . .
C1M O1M C1M 78.8(15) . 7_362
O1M C1M O1M 101.2(15) . 7_362

loop_
_geom_bond_atom_site_label_1
_geom_bond_atom_site_label_2
_geom_bond_distance
_geom_bond_site_symmetry_2
Re C41 1.867(4) 2_453
Re C41 1.867(4) .
Re O21 2.123(3) 2_453
Re O21 2.123(2) .
Re P 2.4273(10) .
Re P 2.4273(10) 2_453
P C13 1.820(5) .
P C1 1.828(4) .
P C7 1.837(4) .
C1 C6 1.381(7) .
C1 C2 1.399(6) .
C2 C3 1.380(7) .
C2 H2 0.95(5) .
C3 C4 1.364(8) .
C3 H3 0.80(6) .
C4 C5 1.376(8) .
C4 H4 0.95(6) .
C5 C6 1.388(7) .
C5 H5 0.90(7) .
C6 H6 0.86(5) .
C7 C8 1.379(7) .
C7 C12 1.389(6) .
C8 C9 1.398(8) .
C8 H8 1.11(7) .
C9 C10 1.353(9) .
C9 H9 0.93(8) .
C10 C11 1.355(9) .
C10 H10 0.91(6) .
C11 C12 1.400(7) .
C11 H11 0.88(6) .
C12 H12 0.94(5) .
C13 C18 1.389(6) .
C13 C14 1.407(7) .
C14 C15 1.387(8) .
C14 H14 1.09(6) .
C15 C16 1.383(10) .
C15 H15 0.84(7) .
C16 C17 1.370(10) .
C16 H16 0.91(6) .
C17 C18 1.395(7) .
C17 H17 0.91(7) .
C18 H18 1.02(6) .
O21 C22 1.278(5) .
O22 C27 1.368(5) .
O22 C31 1.429(7) .
O23 C28 1.372(6) .
O23 H23O 0.69(6) .
C21 C22 1.396(5) .
C21 C22 1.396(5) 2_453
C21 H21 0.90(8) .
C22 C23 1.469(5) .
C23 C24 1.332(6) .
C23 H23 1.01(4) .
C24 C25 1.461(6) .
C24 H24 0.88(6) .
C25 C30 1.397(6) .
C25 C26 1.403(6) .
C26 C27 1.375(6) .
C26 H26 0.97(6) .
C27 C28 1.404(7) .
C28 C29 1.369(7) .
C29 C30 1.382(6) .
C29 H29 0.89(6) .
C30 H30 0.91(5) .
C31 H31A 0.89(6) .
C31 H31B 0.95(7) .
C31 H31C 1.09(7) .
O41 C41 1.178(5) .
C51 C56 1.298(15) .
C51 C52 1.378(15) .
C52 C58 1.25(2) .
C52 C53 1.439(15) .
C53 C54 1.345(13) .
C54 C55 1.451(14) .
C55 C56 1.414(15) .
C56 C57 1.34(2) .
O1E C1E 1.49(2) .
C1E C2E 1.58(2) .
O1M C1M 1.51(2) .
O1M C1M 1.70(3) 7_362
C1M O1M 1.70(3) 7_362
